data_7713637
loop_
_publ_author_name
'Szklarz, Przemyslaw'
'G\;agor, Anna'
'Jakubas, Ryszard'
'Medycki, Wojciech'
'Bator, Grazyna'

_publ_section_title
;
 Temperature symmetry breaking and properties of lead-free
 organic-inorganic hybrids: antimony(III) iodide and bismuth(III) iodide:
 (S(CH3)3)3[Sb2I9] and (S(CH3)3)3[Bi2I9]
;
_journal_name_full 'Dalton Transactions'
_journal_paper_doi 10.1039/D3DT01650A
_journal_year 2023
_chemical_formula_moiety '2(Bi1 I4.5), 0.75(C4), 2(C3 S1), 0.083(S12)'
_chemical_formula_sum 'C9 Bi2 I9 S3'
_chemical_formula_weight 1764.33
_space_group_crystal_system hexagonal
_space_group_IT_number 194
_space_group_name_Hall '-P 6c 2c'
_space_group_name_H-M_alt 'P 63/m m c'
_atom_sites_solution_primary dual
_audit_creation_date 2022-04-27
_audit_creation_method
;
Olex2 1.5
(compiled 2021.10.07 svn.r9718050b for OlexSys, GUI svn.r6410)
;
_audit_update_record
;
2023-05-18 deposited with the CCDC.	2023-07-31 downloaded from the CCDC.
;
_cell_angle_alpha 90
_cell_angle_beta 90
_cell_angle_gamma 120
_cell_formula_units_Z 2
_cell_length_a 9.7593(10)
_cell_length_b 9.7593(10)
_cell_length_c 23.153(3)
_cell_measurement_reflns_used 734
_cell_measurement_temperature 325.01(10)
_cell_measurement_theta_max 17.6640
_cell_measurement_theta_min 2.9760
_cell_volume 1909.7(4)
_computing_cell_refinement 'CrysAlisPro 1.171.38.41 (Rigaku OD, 2015)'
_computing_data_collection 'CrysAlisPro 1.171.38.41 (Rigaku OD, 2015)'
_computing_data_reduction 'CrysAlisPro 1.171.38.41 (Rigaku OD, 2015)'
_computing_molecular_graphics 'Olex2 1.5 (Dolomanov et al., 2009)'
_computing_publication_material 'Olex2 1.5 (Dolomanov et al., 2009)'
_computing_structure_refinement 'SHELXL 2018/3 (Sheldrick, 2015)'
_computing_structure_solution 'SHELXT 2014/5 (Sheldrick, 2014)'
_diffrn_ambient_environment air
_diffrn_ambient_temperature 325.01(10)
_diffrn_detector 'CCD plate'
_diffrn_detector_area_resol_mean 10.6249
_diffrn_detector_type Atlas
_diffrn_measured_fraction_theta_full 0.997
_diffrn_measured_fraction_theta_max 0.938
_diffrn_measurement_details
;
List of Runs (angles in degrees, time in seconds):

  # Type    Start    End  Width  t~exp~   \w     \q     \k     \f   Frames
#--------------------------------------------------------------------------
  1  \w     -1.00  51.00   1.00   35.00    --   13.31 -99.00 120.00   52
  2  \w     -7.00  66.00   1.00   35.00    --   13.31  57.00-120.00   73
;
_diffrn_measurement_device 'four-circle diffractometer'
_diffrn_measurement_device_type 'Xcalibur, Atlas'
_diffrn_measurement_method '\w scans'
_diffrn_orient_matrix_type 'CrysAlisPro convention (1999,Acta A55,543-557)'
_diffrn_orient_matrix_UB_11 0.0590043000
_diffrn_orient_matrix_UB_12 0.0460542000
_diffrn_orient_matrix_UB_13 0.0206301000
_diffrn_orient_matrix_UB_21 -0.0430375000
_diffrn_orient_matrix_UB_22 -0.0575026000
_diffrn_orient_matrix_UB_23 0.0214710000
_diffrn_orient_matrix_UB_31 0.0414410000
_diffrn_orient_matrix_UB_32 -0.0402186000
_diffrn_orient_matrix_UB_33 -0.0071270000
_diffrn_radiation_monochromator graphite
_diffrn_radiation_probe x-ray
_diffrn_radiation_type 'Mo K\a'
_diffrn_radiation_wavelength 0.71073
_diffrn_reflns_av_R_equivalents 0.0786
_diffrn_reflns_av_unetI/netI 0.0711
_diffrn_reflns_Laue_measured_fraction_full 0.997
_diffrn_reflns_Laue_measured_fraction_max 0.938
_diffrn_reflns_limit_h_max 11
_diffrn_reflns_limit_h_min -9
_diffrn_reflns_limit_k_max 13
_diffrn_reflns_limit_k_min -12
_diffrn_reflns_limit_l_max 29
_diffrn_reflns_limit_l_min -16
_diffrn_reflns_number 5576
_diffrn_reflns_point_group_measured_fraction_full 0.997
_diffrn_reflns_point_group_measured_fraction_max 0.938
_diffrn_reflns_theta_full 25.242
_diffrn_reflns_theta_max 29.258
_diffrn_reflns_theta_min 2.565
_diffrn_source 'fine-focus sealed X-ray tube'
_diffrn_source_type 'Enhance (Mo) X-ray Source'
_exptl_absorpt_coefficient_mu 16.637
_exptl_absorpt_correction_T_max 1.00000
_exptl_absorpt_correction_T_min 0.00057
_exptl_absorpt_correction_type multi-scan
_exptl_absorpt_process_details
;
CrysAlisPro 1.171.38.41 (Rigaku Oxford Diffraction, 2015)
Empirical absorption correction using spherical harmonics,
 implemented in SCALE3 ABSPACK scaling algorithm.
;
_exptl_crystal_density_diffrn 3.068
_exptl_crystal_description plate
_exptl_crystal_F_000 1490
_exptl_crystal_size_max 0.17
_exptl_crystal_size_mid 0.15
_exptl_crystal_size_min 0.07
_refine_diff_density_max 1.406
_refine_diff_density_min -1.087
_refine_diff_density_rms 0.205
_refine_ls_extinction_method none
_refine_ls_goodness_of_fit_ref 0.984
_refine_ls_hydrogen_treatment undef
_refine_ls_matrix_type full
_refine_ls_number_parameters 14
_refine_ls_number_reflns 981
_refine_ls_number_restraints 3
_refine_ls_restrained_S_all 3.355
_refine_ls_R_factor_all 0.2188
_refine_ls_R_factor_gt 0.0878
_refine_ls_shift/su_max 0.000
_refine_ls_shift/su_mean 0.000
_refine_ls_structure_factor_coef Fsqd
_refine_ls_weighting_details 'w=1/[\s^2^(Fo^2^)+(0.1808P)^2^] where P=(Fo^2^+2Fc^2^)/3'
_refine_ls_weighting_scheme calc
_refine_ls_wR_factor_gt 0.2820
_refine_ls_wR_factor_ref 0.3753
_reflns_Friedel_coverage 0.000
_reflns_number_gt 294
_reflns_number_total 981
_reflns_threshold_expression 'I > 2\s(I)'
_cod_data_source_file d3dt01650a3.cif
_cod_data_source_block PhaseI
_cod_original_cell_volume 1909.8(5)
_cod_database_code 7713637
_shelx_shelxl_version_number 2018/3
_chemical_oxdiff_formula Bi2I9S3C9H9
_shelx_space_group_comment
;
The symmetry employed for this shelxl refinement is uniquely defined
by the following loop, which should always be used as a source of
symmetry information in preference to the above space-group names.
They are only intended as comments.
;
_olex2_refinement_description
;
1. Restrained distances
 S1-C1
 1.8 with sigma of 0.001
 S3-C1
 1.8 with sigma of 0.001
 S2-C2
 1.8 with sigma of 0.003
2. Others
 Fixed Sof: C2(0.25) C1(0.5) S1(0.08333) S3(0.08333) S2(0.08333)
3.a Everything fixed:
 C2, C1, S1, S3, S2
;
_olex2_date_sample_data_collection 2021-04-28
_olex2_submission_special_instructions 'No special instructions were received'
_oxdiff_exptl_absorpt_empirical_details
;
Empirical correction (ABSPACK) includes:
- Absorption correction using spherical harmonics
- Frame scaling
;
_oxdiff_exptl_absorpt_empirical_full_max 324.231
_oxdiff_exptl_absorpt_empirical_full_min 0.187

loop_
_space_group_symop_operation_xyz
'x, y, z'
'-y, x-y, z'
'-x+y, -x, z'
'-x, -y, z+1/2'
'y, -x+y, z+1/2'
'x-y, x, z+1/2'
'y, x, -z'
'x-y, -y, -z'
'-x, -x+y, -z'
'-y, -x, -z+1/2'
'-x+y, y, -z+1/2'
'x, x-y, -z+1/2'
'-x, -y, -z'
'y, -x+y, -z'
'x-y, x, -z'
'x, y, -z-1/2'
'-y, x-y, -z-1/2'
'-x+y, -x, -z-1/2'
'-y, -x, z'
'-x+y, y, z'
'x, x-y, z'
'y, x, z-1/2'
'x-y, -y, z-1/2'
'-x, -x+y, z-1/2'

loop_
_atom_site_label
_atom_site_type_symbol
_atom_site_fract_x
_atom_site_fract_y
_atom_site_fract_z
_atom_site_U_iso_or_equiv
_atom_site_adp_type
_atom_site_occupancy
_atom_site_site_symmetry_order
_atom_site_calc_flag
_atom_site_refinement_flags_posn
_atom_site_refinement_flags_adp
_atom_site_refinement_flags_occupancy
_atom_site_disorder_assembly
_atom_site_disorder_group
Bi1 Bi 0.666667 0.333333 0.65806(10) 0.1489(15) Uani 1 6 d S T P . .
I1 I 0.52140(16) 0.47860(16) 0.750000 0.188(2) Uani 1 4 d S T P . .
I2 I 0.3749(5) 0.1874(3) 0.5905(2) 0.277(3) Uani 1 2 d S T P . .
C2 C -0.181150 -0.065070 0.756250 0.304 Uani 0.25 1 d D . P . .
C1 C 0.477290 0.217350 0.417830 0.304 Uani 0.5 1 d D . P . .
S1 S 0.666667 0.333333 0.374550 0.250 Uani 0.5 6 d DS T P . .
S3 S 0.666667 0.333333 0.450870 0.250 Uani 0.5 6 d DS T P . .
S2 S 0.000000 0.000000 0.712520 0.250 Uani 0.5 6 d DS T P . .

loop_
_atom_site_aniso_label
_atom_site_aniso_U_11
_atom_site_aniso_U_22
_atom_site_aniso_U_33
_atom_site_aniso_U_23
_atom_site_aniso_U_13
_atom_site_aniso_U_12
Bi1 0.1450(17) 0.1450(17) 0.157(2) 0.000 0.000 0.0725(8)
I1 0.223(3) 0.223(3) 0.199(4) 0.000 0.000 0.172(3)
I2 0.221(4) 0.327(5) 0.247(4) -0.0502(13) -0.100(3) 0.1103(18)
C2 0.232 0.439 0.343 0.000 0.000 0.244
C1 0.232 0.439 0.343 0.000 0.000 0.244
S1 0.250 0.250 0.250 0.000 0.000 0.125
S3 0.250 0.250 0.250 0.000 0.000 0.125
S2 0.250 0.250 0.250 0.000 0.000 0.125

loop_
_atom_type_symbol
_atom_type_description
_atom_type_scat_dispersion_real
_atom_type_scat_dispersion_imag
_atom_type_scat_source
Bi Bi -4.1077 10.2566 'International Tables Vol C Tables 4.2.6.8 and 6.1.1.4'
C C 0.0033 0.0016 'International Tables Vol C Tables 4.2.6.8 and 6.1.1.4'
I I -0.4742 1.8119 'International Tables Vol C Tables 4.2.6.8 and 6.1.1.4'
S S 0.1246 0.1234 'International Tables Vol C Tables 4.2.6.8 and 6.1.1.4'

loop_
_geom_angle_atom_site_label_1
_geom_angle_atom_site_label_2
_geom_angle_atom_site_label_3
_geom_angle
_geom_angle_site_symmetry_1
_geom_angle_site_symmetry_3
_geom_angle_publ_flag
I1 Bi1 I1 81.74(7) 2_655 . ?
I1 Bi1 I1 81.74(7) 3_665 2_655 ?
I1 Bi1 I1 81.74(7) 3_665 . ?
I2 Bi1 I1 91.81(9) 2_655 2_655 ?
I2 Bi1 I1 171.45(13) 2_655 . ?
I2 Bi1 I1 171.45(13) . 3_665 ?
I2 Bi1 I1 91.81(9) 3_665 . ?
I2 Bi1 I1 91.81(9) 3_665 3_665 ?
I2 Bi1 I1 91.81(9) 2_655 3_665 ?
I2 Bi1 I1 91.81(9) . 2_655 ?
I2 Bi1 I1 171.45(13) 3_665 2_655 ?
I2 Bi1 I1 91.81(9) . . ?
I2 Bi1 I2 94.01(16) . 3_665 ?
I2 Bi1 I2 94.01(16) 2_655 . ?
I2 Bi1 I2 94.01(16) 2_655 3_665 ?
Bi1 I1 Bi1 81.85(9) . 16_557 ?

loop_
_geom_bond_atom_site_label_1
_geom_bond_atom_site_label_2
_geom_bond_distance
_geom_bond_site_symmetry_2
_geom_bond_publ_flag
Bi1 I1 3.250(3) 2_655 ?
Bi1 I1 3.250(3) . ?
Bi1 I1 3.250(3) 3_665 ?
Bi1 I2 2.920(3) 2_655 ?
Bi1 I2 2.920(3) 3_665 ?
Bi1 I2 2.920(3) . ?
C2 S2 1.7114 16_557 ?
C2 S2 1.8524 . ?
C1 S1 1.8998 . ?
C1 S3 1.7861 . ?
S1 S3 1.7671 . ?
S2 S2 1.7357 16_557 ?
